data_1509257
loop_
_publ_author_name
'Carmen R. Maldonado'
'Miguel Quir\'os'
'Juan M. Salas'

_publ_contact_author_address
;
Departamento de Qu\'imica Inorg\'anica, Facultad de Ciencias,
c/ Severo Ochoa s/n, 18071 Granada, Spain
;
_publ_contact_author_email jsalas@ugr.es
_publ_contact_author_fax '34 958 248526'
_publ_contact_author_name 'Juan M. Salas'
_publ_contact_author_phone '34 958 248525'
_publ_section_title
;
 One-dimensional zinc(II) polymers with 4,6-dimethyl-1,2,3-triazolo[4,5-d]
 pyrimidin-5,7-dionato built by bipyridyl-based ligands acting as spacers
 both in the first and in the second sphere
;
_journal_name_full 'Inorganica Chimica Acta'
_journal_page_first 371
_journal_page_last 376
_journal_paper_doi 10.1016/j.ica.2010.09.048
_journal_volume 365
_journal_year 2011
_chemical_formula_moiety 'C24 H26 N12 O6 Zn, C12 H10 N2'
_chemical_formula_sum 'C36 H36 N14 O6 Zn'
_chemical_formula_weight 826.16
_chemical_name_systematic
; 
 ? 
;
_space_group_IT_number 15
_symmetry_cell_setting monoclinic
_symmetry_space_group_name_Hall '-C 2yc'
_symmetry_space_group_name_H-M 'C 1 2/c 1'
_atom_sites_solution_hydrogens mixed
_atom_sites_solution_primary heavy
_atom_sites_solution_secondary difmap
_audit_creation_method SHELXL-97
_cell_angle_alpha 90.00
_cell_angle_beta 109.884(4)
_cell_angle_gamma 90.00
_cell_formula_units_Z 4
_cell_length_a 23.686(6)
_cell_length_b 11.464(3)
_cell_length_c 13.894(3)
_cell_measurement_reflns_used 1821
_cell_measurement_temperature 100(2)
_cell_measurement_theta_max 25.6
_cell_measurement_theta_min 2.3
_cell_volume 3547.8(15)
_computing_cell_refinement 'Bruker SMART'
_computing_data_collection 'Bruker SMART (Bruker, 1999)'
_computing_data_reduction 'Bruker SAINT (Bruker, 1999)'
_computing_molecular_graphics 'Xtal_GX (Hall & du Boulay, 1997)'
_computing_publication_material SHELXL-97
_computing_structure_refinement 'SHELXL-97 (Sheldrick, 1997)'
_computing_structure_solution 'SHELXS-97 (Sheldrick, 1997)'
_diffrn_ambient_temperature 100(2)
_diffrn_detector_area_resol_mean 8.26
_diffrn_measured_fraction_theta_full 0.986
_diffrn_measured_fraction_theta_max 0.903
_diffrn_measurement_device_type 'Bruker SMART APEX CCD system'
_diffrn_measurement_method '\f and \w scans'
_diffrn_radiation_monochromator graphite
_diffrn_radiation_source 'fine-focus sealed tube'
_diffrn_radiation_type MoK\a
_diffrn_radiation_wavelength 0.71073
_diffrn_reflns_av_R_equivalents 0.0535
_diffrn_reflns_av_sigmaI/netI 0.0736
_diffrn_reflns_limit_h_max 30
_diffrn_reflns_limit_h_min -20
_diffrn_reflns_limit_k_max 14
_diffrn_reflns_limit_k_min -14
_diffrn_reflns_limit_l_max 16
_diffrn_reflns_limit_l_min -18
_diffrn_reflns_number 10946
_diffrn_reflns_theta_full 26.60
_diffrn_reflns_theta_max 28.31
_diffrn_reflns_theta_min 1.83
_diffrn_standards_decay_% 0.1
_diffrn_standards_number 116
_exptl_absorpt_coefficient_mu 0.763
_exptl_absorpt_correction_T_max 0.978
_exptl_absorpt_correction_T_min 0.794
_exptl_absorpt_correction_type multi-scan
_exptl_absorpt_process_details 'Bruker SADABS (Bruker, 1999)'
_exptl_crystal_colour colourless
_exptl_crystal_density_diffrn 1.547
_exptl_crystal_density_method 'not measured'
_exptl_crystal_description needle
_exptl_crystal_F_000 1712
_exptl_crystal_size_max 0.49
_exptl_crystal_size_mid 0.07
_exptl_crystal_size_min 0.03
_refine_diff_density_max 3.147
_refine_diff_density_min -0.670
_refine_diff_density_rms 0.186
_refine_ls_extinction_method none
_refine_ls_goodness_of_fit_ref 1.565
_refine_ls_hydrogen_treatment mixed
_refine_ls_matrix_type full
_refine_ls_number_parameters 232
_refine_ls_number_reflns 3990
_refine_ls_number_restraints 2
_refine_ls_restrained_S_all 1.565
_refine_ls_R_factor_all 0.1191
_refine_ls_R_factor_gt 0.0991
_refine_ls_shift/su_max 0.000
_refine_ls_shift/su_mean 0.000
_refine_ls_structure_factor_coef Fsqd
_refine_ls_weighting_details 'calc w=1/[\s^2^(Fo^2^)+(0.1000P)^2^+0.0000P] where P=(Fo^2^+2Fc^2^)/3'
_refine_ls_weighting_scheme calc
_refine_ls_wR_factor_gt 0.2436
_refine_ls_wR_factor_ref 0.2527
_reflns_number_gt 3135
_reflns_number_total 3990
_reflns_threshold_expression I>2\s(I)
_cod_data_source_file znaxt2py.cif
_cod_data_source_block znaxt2py
_cod_original_sg_symbol_H-M 'C 2/c'
_cod_database_code 1509257
_cod_database_fobs_code 1509257

loop_
_symmetry_equiv_pos_as_xyz
'x, y, z'
'-x, y, -z+1/2'
'x+1/2, y+1/2, z'
'-x+1/2, y+1/2, -z+1/2'
'-x, -y, -z'
'x, -y, z-1/2'
'-x+1/2, -y+1/2, -z'
'x+1/2, -y+1/2, z-1/2'

loop_
_atom_site_label
_atom_site_type_symbol
_atom_site_fract_x
_atom_site_fract_y
_atom_site_fract_z
_atom_site_U_iso_or_equiv
_atom_site_adp_type
_atom_site_occupancy
_atom_site_symmetry_multiplicity
_atom_site_calc_flag
_atom_site_refinement_flags
Zn Zn 0.2500 0.2500 0.5000 0.0114(3) Uani 1 2 d S
N1 N 0.34499(19) 0.0610(4) 0.5537(3) 0.0183(10) Uani 1 1 d .
N2 N 0.34068(19) 0.1769(4) 0.5549(3) 0.0169(9) Uani 1 1 d .
N3 N 0.39505(19) 0.2308(4) 0.5813(3) 0.0163(9) Uani 1 1 d .
C3A C 0.4345(2) 0.1431(4) 0.5978(4) 0.0137(10) Uani 1 1 d .
N4 N 0.49625(18) 0.1504(4) 0.6256(3) 0.0166(9) Uani 1 1 d .
C4 C 0.5276(3) 0.2628(5) 0.6394(5) 0.0234(12) Uani 1 1 d .
H41 H 0.5557 0.2694 0.7097 0.028 Uiso 1 1 d R
H42 H 0.4982 0.3263 0.6257 0.028 Uiso 1 1 d R
H43 H 0.5497 0.2679 0.5914 0.028 Uiso 1 1 d R
C5 C 0.5293(2) 0.0494(5) 0.6391(4) 0.0186(11) Uani 1 1 d .
O5 O 0.58396(17) 0.0505(4) 0.6636(3) 0.0255(9) Uani 1 1 d .
N6 N 0.49793(19) -0.0567(4) 0.6234(3) 0.0176(10) Uani 1 1 d .
C6 C 0.5351(2) -0.1631(5) 0.6425(4) 0.0226(12) Uani 1 1 d .
H61 H 0.5637 -0.1588 0.6056 0.027 Uiso 1 1 d R
H62 H 0.5091 -0.2313 0.6190 0.027 Uiso 1 1 d R
H63 H 0.5572 -0.1703 0.7161 0.027 Uiso 1 1 d R
C7 C 0.4352(2) -0.0722(5) 0.5924(4) 0.0164(11) Uani 1 1 d .
O7 O 0.41277(17) -0.1698(3) 0.5798(3) 0.0265(9) Uani 1 1 d .
C7A C 0.4042(2) 0.0376(4) 0.5805(4) 0.0157(11) Uani 1 1 d .
N1P N 0.25001(18) 0.2630(3) 0.6614(3) 0.0113(8) Uiso 1 1 d .
C2P C 0.2928(3) 0.2107(5) 0.7373(4) 0.0240(12) Uiso 1 1 d .
H2P H 0.3245 0.1721 0.7228 0.029 Uiso 1 1 d R
C3P C 0.2914(3) 0.2123(6) 0.8380(5) 0.0366(16) Uiso 1 1 d .
H3P H 0.3222 0.1742 0.8911 0.044 Uiso 1 1 d R
C4P C 0.2456(3) 0.2682(6) 0.8583(6) 0.0414(17) Uiso 1 1 d .
C5P C 0.2030(3) 0.3244(6) 0.7801(5) 0.0359(15) Uiso 1 1 d .
H5P H 0.1720 0.3670 0.7931 0.043 Uiso 1 1 d R
C6P C 0.2066(3) 0.3203(5) 0.6840(4) 0.0248(12) Uiso 1 1 d .
H6P H 0.1758 0.3586 0.6310 0.030 Uiso 1 1 d R
C7P C 0.2323(4) 0.2740(7) 0.9617(6) 0.051(2) Uiso 1 1 d .
H7P H 0.1986 0.3150 0.9668 0.061 Uiso 1 1 d R
N1Q N 0.1586(2) 0.0320(4) 0.6197(4) 0.0229(11) Uani 1 1 d .
C2Q C 0.1012(3) 0.0532(4) 0.5681(4) 0.0216(12) Uani 1 1 d .
H2Q H 0.0897 0.0670 0.4966 0.026 Uiso 1 1 d R
C3Q C 0.0574(3) 0.0580(5) 0.6136(4) 0.0214(12) Uani 1 1 d .
H3Q H 0.0168 0.0715 0.5726 0.026 Uiso 1 1 d R
C4Q C 0.0732(2) 0.0431(4) 0.7186(4) 0.0194(12) Uani 1 1 d .
C5Q C 0.1332(2) 0.0206(5) 0.7721(4) 0.0233(12) Uani 1 1 d .
H5Q H 0.1463 0.0077 0.8439 0.028 Uiso 1 1 d R
C6Q C 0.1740(2) 0.0161(5) 0.7212(5) 0.0264(13) Uani 1 1 d .
H6Q H 0.2149 0.0013 0.7593 0.032 Uiso 1 1 d R
C7Q C 0.0299(2) 0.0465(4) 0.7725(4) 0.0195(11) Uani 1 1 d .
H7Q H 0.0452 0.0476 0.8452 0.023 Uiso 1 1 d R
O1W O 0.22260(16) 0.0742(3) 0.4949(3) 0.0170(8) Uani 1 1 d D
H11W H 0.202(2) 0.060(5) 0.532(4) 0.020 Uiso 1 1 d D
H12W H 0.2586(10) 0.052(5) 0.519(4) 0.020 Uiso 1 1 d D

loop_
_atom_site_aniso_label
_atom_site_aniso_U_11
_atom_site_aniso_U_22
_atom_site_aniso_U_33
_atom_site_aniso_U_23
_atom_site_aniso_U_13
_atom_site_aniso_U_12
Zn 0.0094(4) 0.0163(4) 0.0088(4) 0.0010(3) 0.0033(3) 0.0017(3)
N1 0.013(2) 0.020(2) 0.022(2) 0.0036(18) 0.0060(18) 0.0043(17)
N2 0.015(2) 0.020(2) 0.016(2) 0.0023(17) 0.0061(17) 0.0014(18)
N3 0.016(2) 0.017(2) 0.016(2) 0.0023(16) 0.0050(18) 0.0036(17)
C3A 0.009(2) 0.021(3) 0.012(2) 0.0008(19) 0.0047(19) -0.0001(19)
N4 0.012(2) 0.019(2) 0.017(2) -0.0020(17) 0.0027(18) 0.0003(17)
C4 0.016(3) 0.021(3) 0.030(3) -0.002(2) 0.004(2) -0.002(2)
C5 0.016(3) 0.028(3) 0.011(2) 0.000(2) 0.003(2) 0.004(2)
O5 0.016(2) 0.035(2) 0.024(2) -0.0021(17) 0.0047(17) 0.0034(16)
N6 0.014(2) 0.018(2) 0.020(2) 0.0020(17) 0.0044(18) 0.0060(17)
C6 0.019(3) 0.024(3) 0.024(3) 0.002(2) 0.007(2) 0.012(2)
C7 0.019(3) 0.021(3) 0.009(2) 0.0029(19) 0.005(2) 0.005(2)
O7 0.026(2) 0.017(2) 0.038(2) 0.0040(17) 0.0123(19) 0.0026(16)
C7A 0.016(3) 0.018(3) 0.015(3) 0.0000(19) 0.008(2) 0.000(2)
N1Q 0.022(3) 0.023(2) 0.029(3) 0.0042(19) 0.014(2) 0.0015(19)
C2Q 0.032(3) 0.017(3) 0.019(3) 0.003(2) 0.014(2) -0.001(2)
C3Q 0.022(3) 0.020(3) 0.023(3) 0.000(2) 0.008(2) -0.001(2)
C4Q 0.021(3) 0.014(3) 0.023(3) 0.002(2) 0.007(2) 0.000(2)
C5Q 0.023(3) 0.029(3) 0.017(3) 0.008(2) 0.006(2) 0.003(2)
C6Q 0.016(3) 0.025(3) 0.038(4) 0.006(3) 0.009(3) 0.003(2)
C7Q 0.021(3) 0.021(3) 0.020(3) 0.004(2) 0.011(2) 0.001(2)
O1W 0.0123(19) 0.0202(19) 0.019(2) 0.0005(15) 0.0058(15) -0.0009(15)

loop_
_atom_type_symbol
_atom_type_description
_atom_type_scat_dispersion_real
_atom_type_scat_dispersion_imag
_atom_type_scat_source
C C 0.0033 0.0016 'International Tables Vol C Tables 4.2.6.8 and 6.1.1.4'
H H 0.0000 0.0000 'International Tables Vol C Tables 4.2.6.8 and 6.1.1.4'
N N 0.0061 0.0033 'International Tables Vol C Tables 4.2.6.8 and 6.1.1.4'
O O 0.0106 0.0060 'International Tables Vol C Tables 4.2.6.8 and 6.1.1.4'
Zn Zn 0.2839 1.4301 'International Tables Vol C Tables 4.2.6.8 and 6.1.1.4'

loop_
_geom_angle_atom_site_label_1
_geom_angle_atom_site_label_2
_geom_angle_atom_site_label_3
_geom_angle
_geom_angle_site_symmetry_1
_geom_angle_site_symmetry_3
O1W Zn O1W 180.0 7_556 .
O1W Zn N2 95.72(15) 7_556 .
O1W Zn N2 84.28(15) . .
O1W Zn N2 84.28(15) 7_556 7_556
O1W Zn N2 95.72(15) . 7_556
N2 Zn N2 179.998(1) . 7_556
O1W Zn N1P 89.55(14) 7_556 7_556
O1W Zn N1P 90.45(14) . 7_556
N2 Zn N1P 89.40(15) . 7_556
N2 Zn N1P 90.60(15) 7_556 7_556
O1W Zn N1P 90.45(14) 7_556 .
O1W Zn N1P 89.55(14) . .
N2 Zn N1P 90.61(15) . .
N2 Zn N1P 89.39(15) 7_556 .
N1P Zn N1P 179.997(1) 7_556 .
N2 N1 C7A 105.8(4) . .
N1 N2 N3 112.7(4) . .
N1 N2 Zn 116.6(3) . .
N3 N2 Zn 130.3(3) . .
C3A N3 N2 104.3(4) . .
N3 C3A N4 127.8(5) . .
N3 C3A C7A 109.6(4) . .
N4 C3A C7A 122.6(5) . .
C5 N4 C3A 119.1(4) . .
C5 N4 C4 118.9(4) . .
C3A N4 C4 122.0(4) . .
N4 C4 H41 109.9 . .
N4 C4 H42 109.4 . .
H41 C4 H42 109.5 . .
N4 C4 H43 109.1 . .
H41 C4 H43 109.4 . .
H42 C4 H43 109.5 . .
O5 C5 N4 122.0(5) . .
O5 C5 N6 120.4(5) . .
N4 C5 N6 117.5(4) . .
C5 N6 C7 127.2(4) . .
C5 N6 C6 115.9(4) . .
C7 N6 C6 116.9(4) . .
N6 C6 H61 109.9 . .
N6 C6 H62 109.3 . .
H61 C6 H62 109.5 . .
N6 C6 H63 109.3 . .
H61 C6 H63 109.5 . .
H62 C6 H63 109.5 . .
O7 C7 N6 121.3(5) . .
O7 C7 C7A 127.1(5) . .
N6 C7 C7A 111.6(4) . .
N1 C7A C3A 107.6(4) . .
N1 C7A C7 130.4(5) . .
C3A C7A C7 122.0(5) . .
C2P N1P C6P 118.2(5) . .
C2P N1P Zn 120.2(4) . .
C6P N1P Zn 121.7(3) . .
N1P C2P C3P 120.7(6) . .
N1P C2P H2P 119.0 . .
C3P C2P H2P 120.3 . .
C4P C3P C2P 119.9(6) . .
C4P C3P H3P 120.6 . .
C2P C3P H3P 119.5 . .
C5P C4P C3P 118.6(7) . .
C5P C4P C7P 112.5(6) . .
C3P C4P C7P 128.8(7) . .
C4P C5P C6P 119.0(7) . .
C4P C5P H5P 120.1 . .
C6P C5P H5P 120.8 . .
N1P C6P C5P 123.5(5) . .
N1P C6P H6P 119.5 . .
C5P C6P H6P 117.0 . .
C7P C7P C4P 118.7(11) 7_557 .
C7P C7P H7P 119.8 7_557 .
C4P C7P H7P 121.6 . .
C2Q N1Q C6Q 117.0(5) . .
N1Q C2Q C3Q 123.3(5) . .
N1Q C2Q H2Q 118.3 . .
C3Q C2Q H2Q 118.4 . .
C2Q C3Q C4Q 119.9(5) . .
C2Q C3Q H3Q 119.8 . .
C4Q C3Q H3Q 120.3 . .
C5Q C4Q C3Q 116.5(5) . .
C5Q C4Q C7Q 120.1(5) . .
C3Q C4Q C7Q 123.4(5) . .
C6Q C5Q C4Q 120.1(5) . .
C6Q C5Q H5Q 119.8 . .
C4Q C5Q H5Q 120.1 . .
N1Q C6Q C5Q 123.1(5) . .
N1Q C6Q H6Q 118.1 . .
C5Q C6Q H6Q 118.8 . .
C7Q C7Q C4Q 125.1(7) 2_556 .
C7Q C7Q H7Q 117.4 2_556 .
C4Q C7Q H7Q 117.5 . .
Zn O1W H11W 114(4) . .
Zn O1W H12W 91(4) . .
H11W O1W H12W 114(6) . .

loop_
_geom_bond_atom_site_label_1
_geom_bond_atom_site_label_2
_geom_bond_distance
_geom_bond_site_symmetry_2
Zn O1W 2.111(4) 7_556
Zn O1W 2.111(4) .
Zn N2 2.187(4) .
Zn N2 2.187(4) 7_556
Zn N1P 2.248(4) 7_556
Zn N1P 2.248(4) .
N1 N2 1.334(6) .
N1 C7A 1.349(7) .
N2 N3 1.361(6) .
N3 C3A 1.338(6) .
C3A N4 1.383(6) .
C3A C7A 1.385(7) .
N4 C5 1.374(7) .
N4 C4 1.466(6) .
C4 H41 0.9802 .
C4 H42 0.9802 .
C4 H43 0.9802 .
C5 O5 1.222(6) .
C5 N6 1.403(7) .
N6 C7 1.411(7) .
N6 C6 1.476(6) .
C6 H61 0.9801 .
C6 H62 0.9801 .
C6 H63 0.9801 .
C7 O7 1.224(6) .
C7 C7A 1.439(7) .
N1P C2P 1.332(7) .
N1P C6P 1.344(7) .
C2P C3P 1.410(9) .
C2P H2P 0.9500 .
C3P C4P 1.369(10) .
C3P H3P 0.9500 .
C4P C5P 1.366(9) .
C4P C7P 1.574(12) .
C5P C6P 1.367(9) .
C5P H5P 0.9500 .
C6P H6P 0.9500 .
C7P C7P 1.238(16) 7_557
C7P H7P 0.9500 .
N1Q C2Q 1.325(7) .
N1Q C6Q 1.344(7) .
C2Q C3Q 1.386(8) .
C2Q H2Q 0.9500 .
C3Q C4Q 1.389(8) .
C3Q H3Q 0.9500 .
C4Q C5Q 1.386(7) .
C4Q C7Q 1.462(8) .
C5Q C6Q 1.378(8) .
C5Q H5Q 0.9500 .
C6Q H6Q 0.9500 .
C7Q C7Q 1.338(10) 2_556
C7Q H7Q 0.9498 .
O1W H11W 0.841(10) .
O1W H12W 0.842(10) .

loop_
_geom_hbond_atom_site_label_D
_geom_hbond_atom_site_label_H
_geom_hbond_atom_site_label_A
_geom_hbond_distance_DH
_geom_hbond_distance_HA
_geom_hbond_distance_DA
_geom_hbond_angle_DHA
O1W H12W N1 0.842(10) 1.94(3) 2.736(6) 157(6)
O1W H11W N1Q 0.841(10) 1.866(12) 2.706(6) 178(6)
